data_4320991
loop_
_publ_author_name
'Kerry A. (Fusie) Clark'
'T. Adrian George'
'Tom J. Brett'
'Charles R. Ross'
'Richard K. Shoemaker'

_publ_contact_author_address
;
Department of Chemistry
University of Nebraska-Lincoln, Lincoln, NE 68588-0304
;
_publ_contact_author_email tageorge@unlserve.unl.edu
_publ_contact_author_name 'George, T. Adrian'
_publ_contact_author_phone 1(402)4723513
_publ_section_title
;
 Synthesis, Characterization, Crystal Structures, and Reactions of
 Trigonal Bipyramidal Tin(IV) Complexes Containing a Tetradentate Tripodal
 Tristhiolatophosphine Ligand. Use in the One-Step Synthesis of an
 Iron(IV) Complex
;
_journal_name_full 'Inorganic Chemistry'
_journal_page_first 2252
_journal_page_last 2253
_journal_paper_doi 10.1021/ic991371n
_journal_volume 39
_journal_year 2000
_chemical_formula_moiety 'C27 H23 P S3 Sn'
_chemical_formula_sum 'C27 H23 P S3 Sn'
_chemical_formula_weight 593.29
_chemical_name_common Phenyl[tris(2-thio-5-methylphenyl-k3S)phosphine-kP]tin
_chemical_name_systematic
; 
  Phenyl[tris(2-thio-5-methylphenyl-k3S)phosphine-kP]tin 
 
;
_space_group_IT_number 14
_symmetry_cell_setting monoclinic
_symmetry_space_group_name_Hall '-P 2ybc'
_symmetry_space_group_name_H-M 'P 1 21/c 1'
_atom_sites_solution_hydrogens geom
_atom_sites_solution_primary direct
_atom_sites_solution_secondary difmap
_audit_creation_method SHELXL-97
_cell_angle_alpha 90.00
_cell_angle_beta 91.85(3)
_cell_angle_gamma 90.00
_cell_formula_units_Z 4
_cell_length_a 10.641(2)
_cell_length_b 15.354(3)
_cell_length_c 15.384(3)
_cell_measurement_reflns_used 25
_cell_measurement_temperature 293(2)
_cell_measurement_theta_max 64
_cell_measurement_theta_min 50
_cell_volume 2512.2(8)
_computing_cell_refinement 'CAD4 Express (Enraf-Nonius, 1988)'
_computing_data_collection 'CAD4 Express (Enraf-Nonius, 1988)'
_computing_data_reduction 'HELENA/PLATON (Spek, 1990)'
_computing_molecular_graphics XP
_computing_publication_material 'SHELXL-97 (Sheldrick, 1997)'
_computing_structure_refinement 'SHELXL-97 (Sheldrick, 1997)'
_computing_structure_solution 'SHELXS-97 (Sheldrick, 1990)'
_diffrn_ambient_temperature 293(2)
_diffrn_measured_fraction_theta_full 1.000
_diffrn_measured_fraction_theta_max 1.000
_diffrn_measurement_device_type counter
_diffrn_measurement_method omega-2theta
_diffrn_radiation_monochromator graphite
_diffrn_radiation_source 'fine-focus sealed tube'
_diffrn_radiation_type CuK\a
_diffrn_radiation_wavelength 1.54178
_diffrn_reflns_av_R_equivalents 0.0816
_diffrn_reflns_av_sigmaI/netI 0.0357
_diffrn_reflns_limit_h_max 12
_diffrn_reflns_limit_h_min -1
_diffrn_reflns_limit_k_max 18
_diffrn_reflns_limit_k_min -1
_diffrn_reflns_limit_l_max 18
_diffrn_reflns_limit_l_min -18
_diffrn_reflns_number 6005
_diffrn_reflns_theta_full 69.91
_diffrn_reflns_theta_max 69.91
_diffrn_reflns_theta_min 4.07
_diffrn_standards_decay_% <5
_diffrn_standards_interval_time 60
_diffrn_standards_number 4
_exptl_absorpt_coefficient_mu 11.119
_exptl_absorpt_correction_T_max 0.98
_exptl_absorpt_correction_T_min 0.73
_exptl_absorpt_correction_type psi-scan
_exptl_crystal_colour colorless
_exptl_crystal_density_diffrn 1.569
_exptl_crystal_density_method 'not measured'
_exptl_crystal_description plate
_exptl_crystal_F_000 1192
_exptl_crystal_size_max 0.30
_exptl_crystal_size_mid 0.30
_exptl_crystal_size_min 0.23
_refine_diff_density_max 1.323
_refine_diff_density_min -2.115
_refine_diff_density_rms 0.119
_refine_ls_extinction_coef 0.00195(14)
_refine_ls_extinction_expression Fc^*^=kFc[1+0.001xFc^2^\l^3^/sin(2\q)]^-1/4^
_refine_ls_extinction_method SHELXL
_refine_ls_goodness_of_fit_ref 1.071
_refine_ls_hydrogen_treatment mixed
_refine_ls_matrix_type full
_refine_ls_number_parameters 290
_refine_ls_number_reflns 4757
_refine_ls_number_restraints 0
_refine_ls_restrained_S_all 1.071
_refine_ls_R_factor_all 0.0454
_refine_ls_R_factor_gt 0.0410
_refine_ls_shift/su_max 0.000
_refine_ls_shift/su_mean 0.000
_refine_ls_structure_factor_coef Fsqd
_refine_ls_weighting_details 'calc w=1/[\s^2^(Fo^2^)+(0.0778P)^2^+2.3501P] where P=(Fo^2^+2Fc^2^)/3'
_refine_ls_weighting_scheme calc
_refine_ls_wR_factor_gt 0.1114
_refine_ls_wR_factor_ref 0.1145
_reflns_number_gt 4363
_reflns_number_total 4757
_reflns_threshold_expression >2sigma(I)
_cod_data_source_file ic991371n_3.cif
_cod_data_source_block jm027a,2
_cod_depositor_comments
;
The following automatic conversions were performed:

'_symmetry_cell_setting' tag value 'Monoclinic P' was replaced with
'monoclinic' value as specified in the replacement file
'/home/robertas/cod-tools/perl-scripts/inputs/replacement_values.lst'.

'_exptl_absorpt_correction_type' tag value 'psi-scans' was replaced
with 'psi-scan' value as specified in the replacement file
'/home/robertas/cod-tools/perl-scripts/inputs/replacement_values.lst'.

Automatic conversion script
Id: cif_fix_values 3143 2015-03-26 13:38:13Z robertas 
;
_cod_original_cell_volume 2512.2(9)
_cod_database_code 4320991

loop_
_symmetry_equiv_pos_as_xyz
'x, y, z'
'-x, y+1/2, -z+1/2'
'-x, -y, -z'
'x, -y-1/2, z-1/2'

loop_
_atom_site_label
_atom_site_type_symbol
_atom_site_fract_x
_atom_site_fract_y
_atom_site_fract_z
_atom_site_U_iso_or_equiv
_atom_site_adp_type
_atom_site_occupancy
_atom_site_symmetry_multiplicity
_atom_site_calc_flag
_atom_site_refinement_flags
_atom_site_disorder_assembly
_atom_site_disorder_group
Sn1 Sn 0.27357(2) -0.170119(14) -0.229331(15) 0.02608(13) Uani 1 1 d . . .
P1 P 0.17806(7) -0.02054(5) -0.23660(6) 0.0222(2) Uani 1 1 d . . .
S1 S 0.43336(9) -0.09303(6) -0.13335(7) 0.0369(2) Uani 1 1 d . . .
S2 S 0.03687(10) -0.20425(7) -0.23006(9) 0.0450(3) Uani 1 1 d . . .
S3 S 0.31282(10) -0.14833(7) -0.38352(7) 0.0361(2) Uani 1 1 d . . .
C1 C 0.3427(4) -0.2979(2) -0.1989(3) 0.0336(8) Uani 1 1 d . . .
C2 C 0.4556(4) -0.3094(3) -0.1529(4) 0.0527(13) Uani 1 1 d . . .
H2 H 0.5004 -0.2612 -0.1324 0.063 Uiso 1 1 calc R . .
C3 C 0.5021(5) -0.3927(3) -0.1372(4) 0.0610(14) Uani 1 1 d . . .
H3 H 0.5764 -0.4001 -0.1044 0.073 Uiso 1 1 calc R . .
C4 C 0.4388(5) -0.4641(3) -0.1699(4) 0.0540(13) Uani 1 1 d . . .
H4 H 0.4717 -0.5196 -0.1610 0.065 Uiso 1 1 calc R . .
C5 C 0.3265(6) -0.4536(3) -0.2158(3) 0.0532(12) Uani 1 1 d . . .
H5 H 0.2831 -0.5019 -0.2374 0.064 Uiso 1 1 calc R . .
C6 C 0.2781(4) -0.3702(3) -0.2298(3) 0.0435(11) Uani 1 1 d . . .
H6 H 0.2018 -0.3631 -0.2601 0.052 Uiso 1 1 calc R . .
C11 C 0.3908(3) 0.0184(2) -0.1398(2) 0.0265(7) Uani 1 1 d . . .
C12 C 0.2841(3) 0.0537(2) -0.1835(2) 0.0249(7) Uani 1 1 d . . .
C13 C 0.2661(3) 0.1438(2) -0.1870(3) 0.0331(8) Uani 1 1 d . . .
H13 H 0.1964 0.1660 -0.2176 0.040 Uiso 1 1 calc R . .
C14 C 0.3500(4) 0.2011(3) -0.1461(3) 0.0377(9) Uani 1 1 d . . .
C15 C 0.4524(4) 0.1650(3) -0.1000(3) 0.0414(10) Uani 1 1 d . . .
H15 H 0.5083 0.2017 -0.0701 0.050 Uiso 1 1 calc R . .
C16 C 0.4728(4) 0.0768(3) -0.0975(3) 0.0364(9) Uani 1 1 d . . .
H16 H 0.5430 0.0553 -0.0669 0.044 Uiso 1 1 calc R . .
C17 C 0.3318(5) 0.2984(3) -0.1530(5) 0.0609(15) Uani 1 1 d . . .
H17A H 0.3972 0.3275 -0.1199 0.091 Uiso 1 1 calc R . .
H17B H 0.2515 0.3139 -0.1307 0.091 Uiso 1 1 calc R . .
H17C H 0.3349 0.3157 -0.2129 0.091 Uiso 1 1 calc R . .
C21 C -0.0238(3) -0.1108(3) -0.1788(3) 0.0315(8) Uani 1 1 d . . .
C22 C 0.0326(3) -0.0275(2) -0.1824(2) 0.0263(7) Uani 1 1 d . . .
C23 C -0.0151(3) 0.0416(3) -0.1349(3) 0.0316(8) Uani 1 1 d . . .
H23 H 0.0251 0.0953 -0.1364 0.038 Uiso 1 1 calc R . .
C24 C -0.1214(3) 0.0325(3) -0.0851(3) 0.0358(9) Uani 1 1 d . . .
C25 C -0.1786(4) -0.0489(3) -0.0842(3) 0.0436(10) Uani 1 1 d . . .
H25 H -0.2505 -0.0565 -0.0522 0.052 Uiso 1 1 calc R . .
C26 C -0.1309(4) -0.1196(3) -0.1299(3) 0.0416(10) Uani 1 1 d . . .
H26 H -0.1712 -0.1733 -0.1276 0.050 Uiso 1 1 calc R . .
C27 C -0.1694(4) 0.1086(4) -0.0338(3) 0.0526(12) Uani 1 1 d . . .
H27A H -0.2424 0.0911 -0.0032 0.079 Uiso 1 1 calc R . .
H27B H -0.1912 0.1555 -0.0727 0.079 Uiso 1 1 calc R . .
H27C H -0.1052 0.1276 0.0071 0.079 Uiso 1 1 calc R . .
C31 C 0.2254(3) -0.0525(2) -0.4094(2) 0.0283(7) Uani 1 1 d . . .
C32 C 0.1636(3) 0.0020(2) -0.3512(2) 0.0265(7) Uani 1 1 d . . .
C33 C 0.1000(4) 0.0762(3) -0.3817(3) 0.0334(8) Uani 1 1 d . . .
H33 H 0.0589 0.1115 -0.3425 0.040 Uiso 1 1 calc R . .
C34 C 0.0968(4) 0.0983(3) -0.4692(3) 0.0381(9) Uani 1 1 d . . .
C35 C 0.1559(4) 0.0428(3) -0.5258(3) 0.0412(9) Uani 1 1 d . . .
H35 H 0.1539 0.0560 -0.5849 0.049 Uiso 1 1 calc R . .
C36 C 0.2177(4) -0.0316(3) -0.4975(3) 0.0384(9) Uani 1 1 d . . .
H36 H 0.2546 -0.0680 -0.5376 0.046 Uiso 1 1 calc R . .
C37 C 0.0315(6) 0.1801(3) -0.5009(4) 0.0547(13) Uani 1 1 d . . .
H37A H 0.0381 0.1846 -0.5628 0.082 Uiso 1 1 calc R . .
H37B H 0.0705 0.2299 -0.4736 0.082 Uiso 1 1 calc R . .
H37C H -0.0555 0.1778 -0.4865 0.082 Uiso 1 1 calc R . .

loop_
_atom_site_aniso_label
_atom_site_aniso_U_11
_atom_site_aniso_U_22
_atom_site_aniso_U_33
_atom_site_aniso_U_23
_atom_site_aniso_U_13
_atom_site_aniso_U_12
Sn1 0.02683(17) 0.01911(17) 0.03197(18) 0.00025(8) -0.00408(10) 0.00026(8)
P1 0.0201(4) 0.0194(4) 0.0267(4) -0.0007(3) -0.0037(3) -0.0012(3)
S1 0.0379(5) 0.0275(4) 0.0440(6) -0.0020(4) -0.0196(4) 0.0040(4)
S2 0.0327(5) 0.0282(5) 0.0740(8) -0.0076(5) 0.0035(5) -0.0099(4)
S3 0.0423(5) 0.0333(5) 0.0327(5) -0.0034(4) 0.0021(4) 0.0090(4)
C1 0.038(2) 0.0223(18) 0.041(2) 0.0030(15) 0.0040(16) 0.0042(15)
C2 0.038(2) 0.030(2) 0.089(4) 0.002(2) -0.015(2) 0.0039(19)
C3 0.049(3) 0.044(3) 0.090(4) 0.013(3) -0.006(3) 0.016(2)
C4 0.072(3) 0.026(2) 0.065(3) 0.007(2) 0.021(3) 0.016(2)
C5 0.091(4) 0.025(2) 0.045(3) -0.0036(18) 0.009(2) -0.002(2)
C6 0.066(3) 0.028(2) 0.036(2) -0.0018(15) -0.010(2) -0.0024(18)
C11 0.0261(17) 0.0258(17) 0.0275(18) -0.0016(14) -0.0004(13) -0.0015(14)
C12 0.0237(16) 0.0228(16) 0.0281(18) -0.0029(13) 0.0000(12) -0.0022(13)
C13 0.0253(17) 0.0238(18) 0.050(2) -0.0045(16) -0.0014(15) -0.0005(15)
C14 0.0323(19) 0.0242(19) 0.057(3) -0.0093(17) 0.0036(17) -0.0060(15)
C15 0.037(2) 0.035(2) 0.052(3) -0.0106(18) -0.0072(19) -0.0107(16)
C16 0.0309(19) 0.037(2) 0.040(2) -0.0041(17) -0.0100(15) -0.0053(16)
C17 0.051(3) 0.028(2) 0.103(5) -0.011(3) -0.007(3) -0.003(2)
C21 0.0218(16) 0.0324(19) 0.040(2) 0.0061(16) -0.0066(14) -0.0033(14)
C22 0.0204(15) 0.0298(18) 0.0283(18) 0.0051(14) -0.0048(12) -0.0012(13)
C23 0.0226(17) 0.037(2) 0.035(2) -0.0009(16) -0.0050(14) 0.0027(14)
C24 0.0246(17) 0.050(2) 0.033(2) 0.0015(17) -0.0035(14) 0.0049(16)
C25 0.0245(18) 0.057(3) 0.050(3) 0.013(2) 0.0054(16) 0.0018(18)
C26 0.0263(19) 0.041(2) 0.057(3) 0.014(2) -0.0008(17) -0.0060(16)
C27 0.034(2) 0.071(3) 0.052(3) -0.012(2) 0.0055(19) 0.010(2)
C31 0.0277(17) 0.0241(17) 0.0328(19) 0.0003(14) -0.0017(13) -0.0045(14)
C32 0.0254(16) 0.0233(17) 0.0304(19) -0.0009(14) -0.0031(13) -0.0056(13)
C33 0.036(2) 0.0291(19) 0.034(2) 0.0005(15) -0.0076(15) -0.0002(15)
C34 0.042(2) 0.0309(19) 0.040(2) 0.0066(16) -0.0105(17) -0.0082(17)
C35 0.055(3) 0.038(2) 0.030(2) 0.0061(17) -0.0042(17) -0.0107(19)
C36 0.050(2) 0.036(2) 0.029(2) 0.0003(16) 0.0029(16) -0.0069(18)
C37 0.073(4) 0.038(2) 0.052(3) 0.011(2) -0.022(3) 0.000(2)

loop_
_atom_type_symbol
_atom_type_description
_atom_type_scat_dispersion_real
_atom_type_scat_dispersion_imag
_atom_type_scat_source
C C 0.0181 0.0091 'International Tables Vol C Tables 4.2.6.8 and 6.1.1.4'
H H 0.0000 0.0000 'International Tables Vol C Tables 4.2.6.8 and 6.1.1.4'
P P 0.2955 0.4335 'International Tables Vol C Tables 4.2.6.8 and 6.1.1.4'
S S 0.3331 0.5567 'International Tables Vol C Tables 4.2.6.8 and 6.1.1.4'
Sn Sn 0.0259 5.4591 'International Tables Vol C Tables 4.2.6.8 and 6.1.1.4'

loop_
_geom_angle_atom_site_label_1
_geom_angle_atom_site_label_2
_geom_angle_atom_site_label_3
_geom_angle
_geom_angle_site_symmetry_1
_geom_angle_site_symmetry_3
_geom_angle_publ_flag
C1 Sn1 S3 105.61(11) . . ?
C1 Sn1 S1 94.70(12) . . ?
S3 Sn1 S1 111.85(4) . . ?
C1 Sn1 P1 169.31(11) . . ?
S3 Sn1 P1 85.03(3) . . ?
S1 Sn1 P1 81.99(3) . . ?
C1 Sn1 S2 98.27(11) . . ?
S3 Sn1 S2 102.80(5) . . ?
S1 Sn1 S2 137.96(4) . . ?
P1 Sn1 S2 77.96(3) . . ?
C12 P1 C22 111.68(17) . . ?
C12 P1 C32 111.02(16) . . ?
C22 P1 C32 114.96(16) . . ?
C12 P1 Sn1 108.35(12) . . ?
C22 P1 Sn1 106.28(12) . . ?
C32 P1 Sn1 103.94(12) . . ?
C11 S1 Sn1 104.77(12) . . ?
C21 S2 Sn1 101.77(12) . . ?
C31 S3 Sn1 103.07(13) . . ?
C6 C1 C2 119.1(4) . . ?
C6 C1 Sn1 119.8(3) . . ?
C2 C1 Sn1 121.0(3) . . ?
C1 C2 C3 120.3(5) . . ?
C4 C3 C2 120.2(5) . . ?
C3 C4 C5 120.1(4) . . ?
C4 C5 C6 119.7(5) . . ?
C1 C6 C5 120.5(4) . . ?
C16 C11 C12 117.2(3) . . ?
C16 C11 S1 116.0(3) . . ?
C12 C11 S1 126.8(3) . . ?
C13 C12 C11 120.4(3) . . ?
C13 C12 P1 122.1(3) . . ?
C11 C12 P1 117.4(3) . . ?
C14 C13 C12 121.6(4) . . ?
C13 C14 C15 117.3(4) . . ?
C13 C14 C17 121.0(4) . . ?
C15 C14 C17 121.8(4) . . ?
C16 C15 C14 121.8(4) . . ?
C15 C16 C11 121.6(4) . . ?
C26 C21 C22 117.7(4) . . ?
C26 C21 S2 118.6(3) . . ?
C22 C21 S2 123.7(3) . . ?
C23 C22 C21 120.4(3) . . ?
C23 C22 P1 122.4(3) . . ?
C21 C22 P1 116.6(3) . . ?
C24 C23 C22 121.9(4) . . ?
C25 C24 C23 117.3(4) . . ?
C25 C24 C27 122.3(4) . . ?
C23 C24 C27 120.3(4) . . ?
C24 C25 C26 121.8(4) . . ?
C21 C26 C25 120.9(4) . . ?
C36 C31 C32 118.0(3) . . ?
C36 C31 S3 115.0(3) . . ?
C32 C31 S3 127.0(3) . . ?
C33 C32 C31 120.2(3) . . ?
C33 C32 P1 120.7(3) . . ?
C31 C32 P1 119.0(3) . . ?
C34 C33 C32 121.4(4) . . ?
C35 C34 C33 117.6(4) . . ?
C35 C34 C37 121.5(4) . . ?
C33 C34 C37 120.9(4) . . ?
C36 C35 C34 122.1(4) . . ?
C35 C36 C31 120.7(4) . . ?

loop_
_geom_bond_atom_site_label_1
_geom_bond_atom_site_label_2
_geom_bond_distance
_geom_bond_site_symmetry_2
_geom_bond_publ_flag
Sn1 C1 2.141(4) . ?
Sn1 S3 2.4448(11) . ?
Sn1 S1 2.5120(11) . ?
Sn1 P1 2.5124(9) . ?
Sn1 S2 2.5723(11) . ?
P1 C12 1.783(3) . ?
P1 C22 1.785(4) . ?
P1 C32 1.798(4) . ?
S1 C11 1.772(4) . ?
S2 C21 1.769(4) . ?
S3 C31 1.779(4) . ?
C1 C6 1.382(6) . ?
C1 C2 1.386(6) . ?
C2 C3 1.389(6) . ?
C3 C4 1.374(8) . ?
C4 C5 1.378(9) . ?
C5 C6 1.394(7) . ?
C11 C16 1.398(5) . ?
C11 C12 1.409(5) . ?
C12 C13 1.398(5) . ?
C13 C14 1.390(5) . ?
C14 C15 1.395(6) . ?
C14 C17 1.510(6) . ?
C15 C16 1.372(6) . ?
C21 C26 1.392(5) . ?
C21 C22 1.415(5) . ?
C22 C23 1.393(5) . ?
C23 C24 1.393(5) . ?
C24 C25 1.391(6) . ?
C24 C27 1.509(6) . ?
C25 C26 1.398(7) . ?
C31 C36 1.392(6) . ?
C31 C32 1.405(5) . ?
C32 C33 1.400(5) . ?
C33 C34 1.387(6) . ?
C34 C35 1.384(6) . ?
C34 C37 1.508(6) . ?
C35 C36 1.382(6) . ?

loop_
_geom_torsion_atom_site_label_1
_geom_torsion_atom_site_label_2
_geom_torsion_atom_site_label_3
_geom_torsion_atom_site_label_4
_geom_torsion
_geom_torsion_site_symmetry_1
_geom_torsion_site_symmetry_2
_geom_torsion_site_symmetry_3
_geom_torsion_site_symmetry_4
_geom_torsion_publ_flag
C1 Sn1 P1 C12 79.6(6) . . . . ?
S3 Sn1 P1 C12 -105.88(13) . . . . ?
S1 Sn1 P1 C12 7.05(12) . . . . ?
S2 Sn1 P1 C12 149.88(13) . . . . ?
C1 Sn1 P1 C22 -40.6(6) . . . . ?
S3 Sn1 P1 C22 133.96(13) . . . . ?
S1 Sn1 P1 C22 -113.11(13) . . . . ?
S2 Sn1 P1 C22 29.72(13) . . . . ?
C1 Sn1 P1 C32 -162.2(6) . . . . ?
S3 Sn1 P1 C32 12.27(12) . . . . ?
S1 Sn1 P1 C32 125.20(12) . . . . ?
S2 Sn1 P1 C32 -91.97(12) . . . . ?
C1 Sn1 S1 C11 -175.96(16) . . . . ?
S3 Sn1 S1 C11 75.14(13) . . . . ?
P1 Sn1 S1 C11 -6.18(13) . . . . ?
S2 Sn1 S1 C11 -68.10(14) . . . . ?
C1 Sn1 S2 C21 140.16(18) . . . . ?
S3 Sn1 S2 C21 -111.67(14) . . . . ?
S1 Sn1 S2 C21 33.62(15) . . . . ?
P1 Sn1 S2 C21 -29.68(14) . . . . ?
C1 Sn1 S3 C31 168.43(17) . . . . ?
S1 Sn1 S3 C31 -89.82(12) . . . . ?
P1 Sn1 S3 C31 -10.52(12) . . . . ?
S2 Sn1 S3 C31 65.92(12) . . . . ?
S3 Sn1 C1 C6 -72.0(3) . . . . ?
S1 Sn1 C1 C6 173.8(3) . . . . ?
P1 Sn1 C1 C6 102.3(7) . . . . ?
S2 Sn1 C1 C6 33.9(3) . . . . ?
S3 Sn1 C1 C2 104.2(4) . . . . ?
S1 Sn1 C1 C2 -10.1(4) . . . . ?
P1 Sn1 C1 C2 -81.5(7) . . . . ?
S2 Sn1 C1 C2 -150.0(4) . . . . ?
C6 C1 C2 C3 -0.8(8) . . . . ?
Sn1 C1 C2 C3 -177.0(4) . . . . ?
C1 C2 C3 C4 2.3(9) . . . . ?
C2 C3 C4 C5 -2.3(9) . . . . ?
C3 C4 C5 C6 0.7(8) . . . . ?
C2 C1 C6 C5 -0.8(7) . . . . ?
Sn1 C1 C6 C5 175.4(3) . . . . ?
C4 C5 C6 C1 0.9(7) . . . . ?
Sn1 S1 C11 C16 -174.5(3) . . . . ?
Sn1 S1 C11 C12 4.9(4) . . . . ?
C16 C11 C12 C13 2.9(5) . . . . ?
S1 C11 C12 C13 -176.5(3) . . . . ?
C16 C11 C12 P1 -179.3(3) . . . . ?
S1 C11 C12 P1 1.3(5) . . . . ?
C22 P1 C12 C13 -72.4(4) . . . . ?
C32 P1 C12 C13 57.4(4) . . . . ?
Sn1 P1 C12 C13 170.9(3) . . . . ?
C22 P1 C12 C11 109.9(3) . . . . ?
C32 P1 C12 C11 -120.3(3) . . . . ?
Sn1 P1 C12 C11 -6.8(3) . . . . ?
C11 C12 C13 C14 -1.8(6) . . . . ?
P1 C12 C13 C14 -179.4(3) . . . . ?
C12 C13 C14 C15 -0.9(6) . . . . ?
C12 C13 C14 C17 177.9(4) . . . . ?
C13 C14 C15 C16 2.4(7) . . . . ?
C17 C14 C15 C16 -176.4(5) . . . . ?
C14 C15 C16 C11 -1.2(7) . . . . ?
C12 C11 C16 C15 -1.5(6) . . . . ?
S1 C11 C16 C15 178.0(4) . . . . ?
Sn1 S2 C21 C26 -149.2(3) . . . . ?
Sn1 S2 C21 C22 28.8(3) . . . . ?
C26 C21 C22 C23 3.0(5) . . . . ?
S2 C21 C22 C23 -175.1(3) . . . . ?
C26 C21 C22 P1 174.1(3) . . . . ?
S2 C21 C22 P1 -3.9(4) . . . . ?
C12 P1 C22 C23 28.6(4) . . . . ?
C32 P1 C22 C23 -99.1(3) . . . . ?
Sn1 P1 C22 C23 146.6(3) . . . . ?
C12 P1 C22 C21 -142.3(3) . . . . ?
C32 P1 C22 C21 90.0(3) . . . . ?
Sn1 P1 C22 C21 -24.4(3) . . . . ?
C21 C22 C23 C24 -2.3(5) . . . . ?
P1 C22 C23 C24 -172.9(3) . . . . ?
C22 C23 C24 C25 0.3(6) . . . . ?
C22 C23 C24 C27 179.3(4) . . . . ?
C23 C24 C25 C26 1.0(6) . . . . ?
C27 C24 C25 C26 -178.0(4) . . . . ?
C22 C21 C26 C25 -1.7(6) . . . . ?
S2 C21 C26 C25 176.4(3) . . . . ?
C24 C25 C26 C21 -0.3(7) . . . . ?
Sn1 S3 C31 C36 -171.8(3) . . . . ?
Sn1 S3 C31 C32 7.4(3) . . . . ?
C36 C31 C32 C33 -1.8(5) . . . . ?
S3 C31 C32 C33 179.0(3) . . . . ?
C36 C31 C32 P1 -177.1(3) . . . . ?
S3 C31 C32 P1 3.7(4) . . . . ?
C12 P1 C32 C33 -71.3(3) . . . . ?
C22 P1 C32 C33 56.7(3) . . . . ?
Sn1 P1 C32 C33 172.4(3) . . . . ?
C12 P1 C32 C31 104.0(3) . . . . ?
C22 P1 C32 C31 -128.0(3) . . . . ?
Sn1 P1 C32 C31 -12.3(3) . . . . ?
C31 C32 C33 C34 -0.5(6) . . . . ?
P1 C32 C33 C34 174.6(3) . . . . ?
C32 C33 C34 C35 1.9(6) . . . . ?
C32 C33 C34 C37 -178.0(4) . . . . ?
C33 C34 C35 C36 -0.9(6) . . . . ?
C37 C34 C35 C36 179.0(4) . . . . ?
C34 C35 C36 C31 -1.6(6) . . . . ?
C32 C31 C36 C35 2.9(6) . . . . ?
S3 C31 C36 C35 -177.9(3) . . . . ?
